data_7219403
loop_
_publ_author_name
'Katam, Srinivas'
'Suresh, Paladugu'
'Chatla, Naga Babu'
'Arruri, Sathyanarayana'
'Ganesan, Prabusankar'

_publ_section_title
;
 Heavier chalcogenone complexes of bismuth(III)trihalides: Potential
 catalysts for acylative cleavage of cyclic ethers
;
_journal_name_full 'RSC Adv.'
_journal_paper_doi 10.1039/C4RA17144F
_journal_year 2015
_chemical_formula_moiety 'C42 H48 Bi2 Cl6 N4 S2, 4(C H Cl3)'
_chemical_formula_sum 'C46 H52 Bi2 Cl18 N4 S2'
_chemical_formula_weight 1781.19
_space_group_crystal_system monoclinic
_space_group_IT_number 14
_space_group_name_Hall '-P 2yn'
_space_group_name_H-M_alt 'P 1 21/n 1'
_symmetry_space_group_name_Hall '-P 2yn'
_symmetry_space_group_name_H-M 'P 1 21/n 1'
_audit_creation_date 2014-07-02
_audit_creation_method
;
  Olex2 1.1
  (compiled Nov  1 2011 20:42:30, GUI svn.r3906)
;
_audit_update_record
;
2014-07-03 deposited with the CCDC.
2015-01-22 downloaded from the CCDC.
;
_cell_angle_alpha 90
_cell_angle_beta 99.117(5)
_cell_angle_gamma 90
_cell_formula_units_Z 2
_cell_length_a 12.2653(8)
_cell_length_b 17.1990(9)
_cell_length_c 15.5570(7)
_cell_measurement_reflns_used 4772
_cell_measurement_temperature 150
_cell_measurement_theta_max 70.7293
_cell_measurement_theta_min 3.6470
_cell_volume 3240.3(3)
_computing_cell_refinement
;
CrysAlisPro, Agilent Technologies,
Version 1.171.35.19 (release 27-10-2011 CrysAlis171 .NET)
(compiled Oct 27 2011,15:02:11)
;
_computing_data_collection
;
CrysAlisPro, Agilent Technologies,
Version 1.171.35.19 (release 27-10-2011 CrysAlis171 .NET)
(compiled Oct 27 2011,15:02:11)
;
_computing_data_reduction
;
CrysAlisPro, Agilent Technologies,
Version 1.171.35.19 (release 27-10-2011 CrysAlis171 .NET)
(compiled Oct 27 2011,15:02:11)
;
_computing_molecular_graphics
;
O. V. Dolomanov, L. J. Bourhis, R. J. Gildea, J. A. K. Howard and H. Puschmann,
OLEX2: a complete structure solution, refinement and analysis program.
J. Appl. Cryst. (2009). 42, 339-341.
;
_computing_publication_material
;
O. V. Dolomanov, L. J. Bourhis, R. J. Gildea, J. A. K. Howard and H. Puschmann,
OLEX2: a complete structure solution, refinement and analysis program.
J. Appl. Cryst. (2009). 42, 339-341.
;
_computing_structure_refinement
;
olex2.refine (L.J. Bourhis, O.V. Dolomanov, R.J. Gildea, J.A.K. Howard,
H. Puschmann, in preparation, 2011)
;
_computing_structure_solution
;
olex2.solve (L.J. Bourhis, O.V. Dolomanov, R.J. Gildea, J.A.K. Howard,
H. Puschmann, in preparation, 2011)
;
_diffrn_ambient_temperature 150
_diffrn_detector_area_resol_mean 16.1293
_diffrn_measured_fraction_theta_full 0.977251
_diffrn_measured_fraction_theta_max 0.977251
_diffrn_measurement_details
;
  1 omega   38.00   65.00   1.0000    1.5000
omega____ theta____ kappa____ phi______ frames
    -        0.0000   57.0000  -60.0000 27

  2 omega  -18.00   29.00   1.0000    1.5000
omega____ theta____ kappa____ phi______ frames
    -        0.0000   57.0000  -60.0000 47

  3 omega  -94.00  -33.00   1.0000    5.5700
omega____ theta____ kappa____ phi______ frames
    -      -33.5000  -63.0000 -180.0000 61

  4 omega   36.00  124.00   1.0000    5.5700
omega____ theta____ kappa____ phi______ frames
    -       54.0000   38.0000 -120.0000 88

  5 omega   44.00  109.00   1.0000    5.5700
omega____ theta____ kappa____ phi______ frames
    -       54.0000 -125.0000   90.0000 65

  6 omega   17.00  105.00   1.0000    5.5700
omega____ theta____ kappa____ phi______ frames
    -       54.0000   19.0000    0.0000 88

  7 omega   59.00   87.00   1.0000    5.5700
omega____ theta____ kappa____ phi______ frames
    -       54.0000 -125.0000 -180.0000 28

  8 omega   38.00   92.00   1.0000    5.5700
omega____ theta____ kappa____ phi______ frames
    -      108.0000  -25.0000    0.0000 54

  9 omega   66.00   93.00   1.0000    5.5700
omega____ theta____ kappa____ phi______ frames
    -      108.0000  -38.0000    0.0000 27

 10 omega   43.00  178.00   1.0000    5.5700
omega____ theta____ kappa____ phi______ frames
    -      108.0000    0.0000 -150.0000 135

 11 omega   37.00   91.00   1.0000    5.5700
omega____ theta____ kappa____ phi______ frames
    -      108.0000  -38.0000  -60.0000 54

 12 omega   37.00   93.00   1.0000    5.5700
omega____ theta____ kappa____ phi______ frames
    -      108.0000  -38.0000 -120.0000 56

 13 omega   40.00   67.00   1.0000    5.5700
omega____ theta____ kappa____ phi______ frames
    -      108.0000 -111.0000    0.0000 27

 14 omega   42.00   93.00   1.0000    5.5700
omega____ theta____ kappa____ phi______ frames
    -      108.0000  -38.0000 -180.0000 51

 15 omega   57.00   94.00   1.0000    5.5700
omega____ theta____ kappa____ phi______ frames
    -      108.0000 -111.0000  -30.0000 37

 16 omega   86.00  113.00   1.0000    5.5700
omega____ theta____ kappa____ phi______ frames
    -      108.0000 -111.0000    0.0000 27

 17 omega   70.00  134.00   1.0000    5.5700
omega____ theta____ kappa____ phi______ frames
    -      108.0000  -77.0000  150.0000 64
;
_diffrn_measurement_device_type 'SuperNova, Dual, Cu at zero, Eos'
_diffrn_measurement_method '\w scans'
_diffrn_orient_matrix_UB_11 -0.0970398000
_diffrn_orient_matrix_UB_12 0.0060243000
_diffrn_orient_matrix_UB_13 0.0514543000
_diffrn_orient_matrix_UB_21 0.0798708000
_diffrn_orient_matrix_UB_22 -0.0142413000
_diffrn_orient_matrix_UB_23 0.0855213000
_diffrn_orient_matrix_UB_31 0.0195878000
_diffrn_orient_matrix_UB_32 0.0882251000
_diffrn_orient_matrix_UB_33 0.0102132000
_diffrn_radiation_monochromator mirror
_diffrn_radiation_type 'Cu K\a'
_diffrn_radiation_wavelength 1.5418
_diffrn_reflns_av_R_equivalents 0.0569
_diffrn_reflns_av_unetI/netI 0.0605
_diffrn_reflns_limit_h_max 11
_diffrn_reflns_limit_h_min -14
_diffrn_reflns_limit_k_max 20
_diffrn_reflns_limit_k_min -12
_diffrn_reflns_limit_l_max 18
_diffrn_reflns_limit_l_min -17
_diffrn_reflns_number 12843
_diffrn_reflns_theta_full 70.883503
_diffrn_reflns_theta_max 70.88
_diffrn_reflns_theta_min 3.65
_diffrn_source 'SuperNova (Cu) X-ray Source'
_exptl_absorpt_coefficient_mu 18.252
_exptl_absorpt_correction_T_max 1.00000
_exptl_absorpt_correction_T_min 0.74415
_exptl_absorpt_correction_type multi-scan
_exptl_absorpt_process_details
;
CrysAlisPro, Agilent Technologies,
Version 1.171.35.19 (release 27-10-2011 CrysAlis171 .NET)
(compiled Oct 27 2011,15:02:11)
Empirical absorption correction using spherical harmonics,
 implemented in SCALE3 ABSPACK scaling algorithm.
;
_exptl_crystal_colour yellow
_exptl_crystal_colour_primary yellow
_exptl_crystal_density_diffrn 1.8255
_exptl_crystal_description block
_exptl_crystal_F_000 1722.8694
_exptl_crystal_size_max 0.2
_exptl_crystal_size_mid 0.14
_exptl_crystal_size_min 0.1
_refine_diff_density_max 7.072494
_refine_diff_density_min -3.305245
_refine_diff_density_rms 0.427419
_refine_ls_d_res_high 0.815914
_refine_ls_d_res_low 11.456554
_refine_ls_goodness_of_fit_ref 1.045602
_refine_ls_hydrogen_treatment mixed
_refine_ls_matrix_type full
_refine_ls_number_constraints 40
_refine_ls_number_parameters 330
_refine_ls_number_reflns 6100
_refine_ls_number_restraints 0
_refine_ls_restrained_S_all 1.045602
_refine_ls_R_factor_all 0.136857
_refine_ls_R_factor_gt 0.119004
_refine_ls_shift/su_max 0.0076
_refine_ls_shift/su_mean 0.0001
_refine_ls_structure_factor_coef Fsqd
_refine_ls_weighting_details 'w=1/[\s^2^(Fo^2^)+(0.1746P)^2^+97.2544P] where P=(Fo^2^+2Fc^2^)/3'
_refine_ls_weighting_scheme calc
_refine_ls_wR_factor_ref 0.321768
_reflns_Friedel_coverage 0.0
_reflns_limit_h_max 10
_reflns_limit_h_min -14
_reflns_limit_k_max 20
_reflns_limit_k_min 0
_reflns_limit_l_max 18
_reflns_limit_l_min -10
_reflns_number_gt 5119
_reflns_number_total 6100
_reflns_threshold_expression I>=2u(I)
_cod_data_source_file c4ra17144f2.cif
_cod_data_source_block 12
_cod_database_code 7219403
_chemical_oxdiff_formula 'C21 H36 N2 S Bi Cl3'
_reflns_odcompleteness_completeness 99.92
_reflns_odcompleteness_iscentric 1
_reflns_odcompleteness_theta 66.97

loop_
_space_group_symop_id
_space_group_symop_operation_xyz
1 x,y,z
2 -x+1/2,y+1/2,-z+1/2
3 -x,-y,-z
4 x-1/2,-y-1/2,z-1/2

loop_
_atom_site_label
_atom_site_type_symbol
_atom_site_fract_x
_atom_site_fract_y
_atom_site_fract_z
_atom_site_U_iso_or_equiv
_atom_site_adp_type
_atom_site_occupancy
_atom_site_refinement_flags_posn
Bi1 Bi 0.93777(6) 0.11637(4) 0.53595(4) 0.0524(3) Uani 1.000000 .
C1 C 0.8099(16) 0.2893(9) 0.3987(10) 0.044(4) Uani 1.000000 .
C2 C 0.6770(15) 0.3545(11) 0.3066(11) 0.048(4) Uani 1.000000 .
H2 H 0.6406(15) 0.3932(11) 0.2690(11) 0.058(5) Uiso 1.000000 R
C3 C 0.6329(15) 0.2889(12) 0.3290(11) 0.052(4) Uani 1.000000 .
H3 H 0.5596(15) 0.2716(12) 0.3095(11) 0.062(5) Uiso 1.000000 R
C4 C 0.7029(13) 0.1747(10) 0.4282(11) 0.043(4) Uani 1.000000 .
C5 C 0.6687(15) 0.1744(12) 0.5078(12) 0.053(4) Uani 1.000000 .
C6 C 0.6500(18) 0.2443(15) 0.5579(13) 0.066(5) Uani 1.000000 .
H6a H 0.710(8) 0.281(4) 0.556(9) 0.099(8) Uiso 1.000000 G
H6b H 0.580(7) 0.268(6) 0.533(7) 0.099(8) Uiso 1.000000 G
H6c H 0.647(14) 0.230(2) 0.618(3) 0.099(8) Uiso 1.000000 G
C7 C 0.6578(15) 0.1012(13) 0.5449(13) 0.057(5) Uani 1.000000 .
H7 H 0.6400(15) 0.0989(13) 0.6021(13) 0.068(6) Uiso 1.000000 R
C8 C 0.6718(16) 0.0311(13) 0.5020(15) 0.060(5) Uani 1.000000 .
C9 C 0.661(2) -0.0457(15) 0.5430(16) 0.075(6) Uani 1.000000 .
H9a H 0.649(16) -0.086(2) 0.4978(19) 0.113(10) Uiso 1.000000 G
H9b H 0.730(6) -0.057(5) 0.583(10) 0.113(10) Uiso 1.000000 G
H9c H 0.599(10) -0.045(4) 0.575(10) 0.113(10) Uiso 1.000000 G
C10 C 0.7058(16) 0.0356(11) 0.4194(12) 0.053(4) Uani 1.000000 .
H10 H 0.7199(16) -0.0110(11) 0.3903(12) 0.063(5) Uiso 1.000000 R
C11 C 0.7194(15) 0.1084(11) 0.3789(12) 0.048(4) Uani 1.000000 .
C12 C 0.7595(19) 0.1138(12) 0.2937(12) 0.059(5) Uani 1.000000 .
H12a H 0.714(9) 0.151(7) 0.256(4) 0.088(7) Uiso 1.000000 G
H12b H 0.836(5) 0.132(9) 0.3030(16) 0.088(7) Uiso 1.000000 G
H12c H 0.755(13) 0.063(2) 0.266(5) 0.088(7) Uiso 1.000000 G
C13 C 0.8623(16) 0.4190(11) 0.3413(10) 0.047(4) Uani 1.000000 .
C14 C 0.8662(19) 0.4816(13) 0.4025(12) 0.060(5) Uani 1.000000 .
C15 C 0.935(2) 0.5430(12) 0.3889(12) 0.068(6) Uani 1.000000 .
H15 H 0.943(2) 0.5845(12) 0.4297(12) 0.081(7) Uiso 1.000000 R
C16 C 0.9902(19) 0.5471(13) 0.3216(14) 0.064(5) Uani 1.000000 .
C17 C 0.9853(19) 0.4837(12) 0.2645(13) 0.059(5) Uani 1.000000 .
H17 H 1.0262(19) 0.4856(12) 0.2176(13) 0.071(6) Uiso 1.000000 R
C18 C 0.9229(16) 0.4186(12) 0.2745(11) 0.052(4) Uani 1.000000 .
C19 C 0.9201(18) 0.3514(13) 0.2116(12) 0.058(5) Uani 1.000000 .
H19a H 0.957(12) 0.306(3) 0.242(3) 0.087(7) Uiso 1.000000 G
H19b H 0.8432(18) 0.338(6) 0.189(8) 0.087(7) Uiso 1.000000 G
H19c H 0.958(12) 0.366(3) 0.163(5) 0.087(7) Uiso 1.000000 G
C20 C 0.7986(18) 0.4775(11) 0.4742(13) 0.057(5) Uani 1.000000 .
H20a H 0.720(2) 0.474(9) 0.4493(13) 0.085(7) Uiso 1.000000 G
H20b H 0.820(9) 0.432(5) 0.510(6) 0.085(7) Uiso 1.000000 G
H20c H 0.811(10) 0.524(4) 0.510(6) 0.085(7) Uiso 1.000000 G
C21 C 1.055(3) 0.6209(14) 0.3096(18) 0.088(9) Uani 1.000000 .
H21a H 1.115(12) 0.627(7) 0.359(8) 0.133(13) Uiso 1.000000 G
H21b H 1.087(16) 0.617(6) 0.256(8) 0.133(13) Uiso 1.000000 G
H21c H 1.006(5) 0.666(2) 0.306(15) 0.133(13) Uiso 1.000000 G
C22 C 1.217(4) 0.2705(17) 0.400(4) 0.17(2) Uani 1.000000 .
H22 H 1.179(4) 0.2603(17) 0.451(4) 0.21(3) Uiso 1.000000 R
C23 C 1.082(3) 0.0128(17) 0.1589(19) 0.107(12) Uani 1.000000 .
H23 H 1.064(3) -0.0144(17) 0.2118(19) 0.128(15) Uiso 1.000000 R
Cl2 Cl 1.0103(5) 0.0228(3) 0.3894(3) 0.0689(15) Uani 1.000000 .
Cl3 Cl 1.1331(4) 0.1589(4) 0.5715(3) 0.0658(13) Uani 1.000000 .
Cl1 Cl 0.9000(4) 0.1639(3) 0.6809(3) 0.0546(10) Uani 1.000000 .
Cl4 Cl 0.9700(13) 0.0918(10) 0.1496(8) 0.184(7) Uani 1.000000 .
Cl5 Cl 1.2050(9) 0.0356(9) 0.1940(9) 0.169(6) Uani 1.000000 .
Cl6 Cl 1.0456(9) -0.0580(8) 0.0858(7) 0.145(4) Uani 1.000000 .
Cl7 Cl 1.169(2) 0.1897(12) 0.2955(16) 0.333(18) Uani 1.000000 .
Cl8 Cl 1.3606(10) 0.2490(9) 0.4222(14) 0.219(9) Uani 1.000000 .
Cl9 Cl 1.1832(8) 0.3540(6) 0.3546(7) 0.124(3) Uani 1.000000 .
N1 N 0.7877(12) 0.3566(9) 0.3484(8) 0.044(3) Uani 1.000000 .
N2 N 0.7128(11) 0.2500(9) 0.3863(9) 0.044(3) Uani 1.000000 .
S1 S 0.9325(4) 0.2687(3) 0.4595(3) 0.0503(10) Uani 1.000000 .

loop_
_atom_site_aniso_label
_atom_site_aniso_U_11
_atom_site_aniso_U_22
_atom_site_aniso_U_33
_atom_site_aniso_U_12
_atom_site_aniso_U_13
_atom_site_aniso_U_23
Bi1 0.0648(5) 0.0573(5) 0.0300(4) 0.0178(3) -0.0080(3) -0.0004(3)
C1 0.074(11) 0.028(8) 0.034(8) 0.010(7) 0.019(8) 0.009(6)
C2 0.053(10) 0.046(10) 0.041(9) 0.014(8) -0.008(7) 0.008(7)
C3 0.044(9) 0.065(12) 0.041(9) 0.013(8) -0.007(7) -0.000(8)
C4 0.040(8) 0.040(9) 0.047(9) 0.007(6) 0.003(7) 0.011(7)
C5 0.048(9) 0.060(11) 0.049(10) 0.016(8) 0.006(8) 0.002(8)
C6 0.060(12) 0.092(16) 0.047(10) 0.008(11) 0.014(9) -0.005(10)
C7 0.039(9) 0.084(15) 0.048(10) -0.007(8) 0.007(8) 0.009(9)
C8 0.044(10) 0.062(12) 0.070(13) 0.006(8) -0.002(9) 0.012(10)
C9 0.071(14) 0.084(17) 0.069(14) -0.007(12) 0.009(11) 0.023(12)
C10 0.062(11) 0.052(11) 0.043(9) 0.004(8) 0.003(8) -0.007(8)
C11 0.047(9) 0.056(11) 0.039(9) 0.009(7) -0.002(7) 0.005(7)
C12 0.071(13) 0.064(13) 0.039(9) 0.010(10) 0.004(9) -0.005(8)
C13 0.062(10) 0.044(9) 0.032(8) 0.007(8) -0.000(7) 0.003(7)
C14 0.085(14) 0.063(13) 0.031(8) -0.007(10) 0.006(9) -0.002(8)
C15 0.111(18) 0.051(12) 0.033(9) -0.000(11) -0.011(10) -0.005(8)
C16 0.078(14) 0.056(12) 0.056(11) 0.002(10) 0.002(10) 0.016(9)
C17 0.081(14) 0.049(11) 0.048(10) -0.005(9) 0.010(9) -0.006(8)
C18 0.057(10) 0.058(11) 0.040(9) 0.005(8) -0.000(8) -0.003(8)
C19 0.072(13) 0.062(12) 0.042(9) 0.000(10) 0.013(9) -0.005(9)
C20 0.072(12) 0.048(11) 0.053(11) 0.011(9) 0.020(9) -0.003(8)
C21 0.14(3) 0.054(14) 0.074(16) -0.024(14) 0.028(17) 0.014(11)
C22 0.19(4) 0.055(17) 0.32(6) -0.03(2) 0.19(4) -0.02(3)
C23 0.13(2) 0.082(18) 0.086(18) 0.054(17) -0.058(17) -0.039(15)
Cl2 0.110(4) 0.061(3) 0.0333(19) 0.037(3) 0.003(2) 0.0084(18)
Cl3 0.058(3) 0.095(4) 0.042(2) 0.025(2) -0.0018(19) 0.009(2)
Cl1 0.057(2) 0.064(3) 0.039(2) -0.0001(19) -0.0024(17) -0.0100(18)
Cl4 0.220(14) 0.232(14) 0.124(8) -0.099(12) 0.099(9) -0.074(9)
Cl5 0.110(7) 0.236(15) 0.162(10) -0.026(8) 0.028(7) -0.085(10)
Cl6 0.114(7) 0.221(13) 0.098(6) -0.022(7) 0.014(5) -0.032(7)
Cl7 0.47(4) 0.239(19) 0.36(3) 0.22(2) 0.28(3) 0.22(2)
Cl8 0.101(7) 0.204(14) 0.35(2) 0.015(8) 0.036(10) 0.165(15)
Cl9 0.115(6) 0.119(7) 0.127(7) 0.030(5) -0.013(5) -0.035(6)
N1 0.053(8) 0.048(8) 0.029(6) 0.011(6) 0.004(6) 0.005(6)
N2 0.039(7) 0.049(8) 0.044(7) 0.006(6) 0.001(6) 0.004(6)
S1 0.050(2) 0.052(2) 0.044(2) 0.0073(18) -0.0083(17) 0.0088(18)

loop_
_atom_type_symbol
_atom_type_scat_dispersion_real
_atom_type_scat_dispersion_imag
_atom_type_scat_source
C 0.01920 0.00962 'International Tables Volume C Table 6.1.1.4 (pp. 500-502)'
Cl 0.36843 0.69943 'International Tables Volume C Table 6.1.1.4 (pp. 500-502)'
H 0.00000 0.00000 'International Tables Volume C Table 6.1.1.4 (pp. 500-502)'
Bi -3.68252 9.31182 'International Tables Volume C Table 6.1.1.4 (pp. 500-502)'
N 0.03256 0.01839 'International Tables Volume C Table 6.1.1.4 (pp. 500-502)'
S 0.33537 0.55136 'International Tables Volume C Table 6.1.1.4 (pp. 500-502)'

loop_
_geom_angle_atom_site_label_1
_geom_angle_atom_site_label_2
_geom_angle_atom_site_label_3
_geom_angle
_geom_angle_site_symmetry_3
Cl3 Bi1 Cl2 90.66(19) 3_756
Cl1 Bi1 Cl2 88.09(15) 3_756
Cl1 Bi1 Cl3 90.73(15) .
S1 Bi1 Cl2 167.75(17) 3_756
S1 Bi1 Cl3 77.38(15) .
S1 Bi1 Cl1 94.60(15) .
N2 C1 N1 104.1(15) .
S1 C1 N1 124.5(14) .
S1 C1 N2 131.4(12) .
C3 C2 H2 126.1(10) .
N1 C2 H2 126.1(10) .
N1 C2 C3 107.8(14) .
H3 C3 C2 126.2(10) .
N2 C3 C2 107.7(16) .
N2 C3 H3 126.2(11) .
C11 C4 C5 125.5(16) .
N2 C4 C5 117.7(16) .
N2 C4 C11 116.5(15) .
C6 C5 C4 124.9(19) .
C7 C5 C4 116.1(17) .
C7 C5 C6 118.9(18) .
H6a C6 C5 109.5 .
H6b C6 C5 109.5 .
H6b C6 H6a 109.5 .
H6c C6 C5 109.5 .
H6c C6 H6a 109.5 .
H6c C6 H6b 109.5 .
H7 C7 C5 118.3(12) .
C8 C7 C5 123.3(19) .
C8 C7 H7 118.3(12) .
C9 C8 C7 122(2) .
C10 C8 C7 117.5(19) .
C10 C8 C9 120(2) .
H9a C9 C8 109.5 .
H9b C9 C8 109.5 .
H9b C9 H9a 109.5 .
H9c C9 C8 109.5 .
H9c C9 H9a 109.5 .
H9c C9 H9b 109.5 .
H10 C10 C8 119.3(12) .
C11 C10 C8 121.5(18) .
C11 C10 H10 119.3(10) .
C10 C11 C4 115.8(16) .
C12 C11 C4 122.1(17) .
C12 C11 C10 121.8(17) .
H12a C12 C11 109.5 .
H12b C12 C11 109.5 .
H12b C12 H12a 109.5 .
H12c C12 C11 109.5 .
H12c C12 H12a 109.5 .
H12c C12 H12b 109.5 .
C18 C13 C14 122.8(18) .
N1 C13 C14 117.9(16) .
N1 C13 C18 119.1(16) .
C15 C14 C13 115.3(18) .
C20 C14 C13 119.8(18) .
C20 C14 C15 124.9(18) .
H15 C15 C14 118.1(12) .
C16 C15 C14 124(2) .
C16 C15 H15 118.1(13) .
C17 C16 C15 119(2) .
C21 C16 C15 119(2) .
C21 C16 C17 123(2) .
H17 C17 C16 119.0(13) .
C18 C17 C16 122(2) .
C18 C17 H17 119.0(11) .
C17 C18 C13 117.3(18) .
C19 C18 C13 122.4(18) .
C19 C18 C17 120.3(18) .
H19a C19 C18 109.5 .
H19b C19 C18 109.5 .
H19b C19 H19a 109.5 .
H19c C19 C18 109.5 .
H19c C19 H19a 109.5 .
H19c C19 H19b 109.5 .
H20a C20 C14 109.5 .
H20b C20 C14 109.5 .
H20b C20 H20a 109.5 .
H20c C20 C14 109.5 .
H20c C20 H20a 109.5 .
H20c C20 H20b 109.5 .
H21a C21 C16 109.5 .
H21b C21 C16 109.5 .
H21b C21 H21a 109.5 .
H21c C21 C16 109.5 .
H21c C21 H21a 109.5 .
H21c C21 H21b 109.5 .
Cl7 C22 H22 112.3(10) .
Cl8 C22 H22 112.3(18) .
Cl8 C22 Cl7 99.3(18) .
Cl9 C22 H22 112.3(13) .
Cl9 C22 Cl7 103(3) .
Cl9 C22 Cl8 116.6(17) .
Cl4 C23 H23 98.6(13) .
Cl5 C23 H23 98.6(15) .
Cl5 C23 Cl4 119.0(17) .
Cl6 C23 H23 98.6(14) .
Cl6 C23 Cl4 110.8(14) .
Cl6 C23 Cl5 123.6(19) .
C2 N1 C1 108.9(15) .
C13 N1 C1 126.6(15) .
C13 N1 C2 124.5(14) .
C3 N2 C1 111.5(15) .
C4 N2 C1 120.7(13) .
C4 N2 C3 127.7(15) .
C1 S1 Bi1 112.6(6) .

loop_
_geom_bond_atom_site_label_1
_geom_bond_atom_site_label_2
_geom_bond_distance
_geom_bond_site_symmetry_2
Bi1 Cl2 2.693(5) 3_756
Bi1 Cl3 2.482(5) .
Bi1 Cl1 2.509(4) .
Bi1 S1 2.874(5) .
C1 N1 1.40(2) .
C1 N2 1.36(2) .
C1 S1 1.683(19) .
C2 H2 0.9500 .
C2 C3 1.32(3) .
C2 N1 1.41(2) .
C3 H3 0.9500 .
C3 N2 1.39(2) .
C4 C5 1.37(3) .
C4 C11 1.41(2) .
C4 N2 1.46(2) .
C5 C6 1.47(3) .
C5 C7 1.40(3) .
C6 H6a 0.9800 .
C6 H6b 0.9800 .
C6 H6c 0.9800 .
C7 H7 0.9500 .
C7 C8 1.40(3) .
C8 C9 1.48(3) .
C8 C10 1.41(3) .
C9 H9a 0.9800 .
C9 H9b 0.9800 .
C9 H9c 0.9800 .
C10 H10 0.9500 .
C10 C11 1.42(3) .
C11 C12 1.49(3) .
C12 H12a 0.9800 .
C12 H12b 0.9800 .
C12 H12c 0.9800 .
C13 C14 1.43(3) .
C13 C18 1.37(3) .
C13 N1 1.43(2) .
C14 C15 1.39(3) .
C14 C20 1.49(3) .
C15 H15 0.9500 .
C15 C16 1.33(3) .
C16 C17 1.40(3) .
C16 C21 1.53(3) .
C17 H17 0.9500 .
C17 C18 1.38(3) .
C18 C19 1.51(3) .
C19 H19a 0.9800 .
C19 H19b 0.9800 .
C19 H19c 0.9800 .
C20 H20a 0.9800 .
C20 H20b 0.9800 .
C20 H20c 0.9800 .
C21 H21a 0.9800 .
C21 H21b 0.9800 .
C21 H21c 0.9800 .
C22 H22 1.0000 .
C22 Cl7 2.15(6) .
C22 Cl8 1.78(5) .
C22 Cl9 1.63(4) .
C23 H23 1.0000 .
C23 Cl4 1.92(3) .
C23 Cl5 1.57(3) .
C23 Cl6 1.68(3) .
